data_4508290
loop_
_publ_author_name
'Lashua, Amanda F.'
'Smith, Tiffany M.'
'Hu, Hegui'
'Wei, Lihui'
'Allis, Damian G.'
'Sponsler, Michael B.'
'Hudson, Bruce S.'

_publ_section_title
;
 Commensurate Urea Inclusion Crystals with the Guest
 (E,E)-1,4-Diiodo-1,3-Butadiene
;
_journal_issue 9
_journal_name_full 'Crystal Growth &amp; Design'
_journal_page_first 3852
_journal_paper_doi 10.1021/cg400980b
_journal_volume 13
_journal_year 2013
_chemical_formula_moiety 'C2 H2 I, 3(C H4 N2 O)'
_chemical_formula_sum 'C5 H14 I N6 O3'
_chemical_formula_weight 333.12
_chemical_name_common 'DIBD UIC 90K'
_chemical_name_systematic
;
 ?
;
_space_group_crystal_system monoclinic
_space_group_IT_number 14
_space_group_name_Hall '-P 2yn'
_space_group_name_H-M_alt 'P 1 21/n 1'
_symmetry_space_group_name_Hall '-P 2yn'
_symmetry_space_group_name_H-M 'P 1 21/n 1'
_atom_sites_solution_hydrogens geom
_audit_creation_method SHELXL-2013
_cell_angle_alpha 90
_cell_angle_beta 90.556(4)
_cell_angle_gamma 90
_cell_formula_units_Z 4
_cell_length_a 8.1332(15)
_cell_length_b 10.967(2)
_cell_length_c 13.866(3)
_cell_measurement_reflns_used 9984
_cell_measurement_temperature 90(2)
_cell_measurement_theta_max 27.31
_cell_measurement_theta_min 2.37
_cell_volume 1236.7(4)
_computing_cell_refinement 'SAINT V8.30C (Bruker AXS Inc., 2013)'
_computing_data_collection 'Bruker APEX2 (Bruker, 2011)'
_computing_data_reduction 'SAINT V8.30C (Bruker AXS Inc., 2013)'
_computing_molecular_graphics 'CrystalMaker (Palmer, 2010)'
_computing_publication_material 'Bruker SHELXTL (Bruker, 2011)'
_computing_structure_refinement 'SHELXL-2013 (Sheldrick, 2013)'
_computing_structure_solution 'SHELXL-2013 (Sheldrick, 2013)'
_diffrn_ambient_temperature 90(2)
_diffrn_measured_fraction_theta_full 0.996
_diffrn_measured_fraction_theta_max 0.993
_diffrn_measurement_device_type 'Bruker APEX-II CCD'
_diffrn_measurement_method '\f and \w scans'
_diffrn_radiation_monochromator graphite
_diffrn_radiation_source 'fine-focus sealed tube'
_diffrn_radiation_type MoK\a
_diffrn_radiation_wavelength 0.71073
_diffrn_reflns_av_unetI/netI 0.0202
_diffrn_reflns_Laue_measured_fraction_full 0.996
_diffrn_reflns_Laue_measured_fraction_max 0.993
_diffrn_reflns_limit_h_max 9
_diffrn_reflns_limit_h_min -9
_diffrn_reflns_limit_k_max 13
_diffrn_reflns_limit_k_min -13
_diffrn_reflns_limit_l_max 16
_diffrn_reflns_limit_l_min -16
_diffrn_reflns_number 2330
_diffrn_reflns_point_group_measured_fraction_full 0.996
_diffrn_reflns_point_group_measured_fraction_max 0.993
_diffrn_reflns_theta_full 25.242
_diffrn_reflns_theta_max 25.733
_diffrn_reflns_theta_min 2.368
_exptl_absorpt_coefficient_mu 2.591
_exptl_absorpt_correction_T_max 0.7261
_exptl_absorpt_correction_T_min 0.4873
_exptl_absorpt_correction_type multi-scan
_exptl_absorpt_process_details 'SADABS V2012/1 (Bruker AXS Inc.)'
_exptl_crystal_colour yellow
_exptl_crystal_density_diffrn 1.789
_exptl_crystal_description block
_exptl_crystal_F_000 652
_exptl_crystal_size_max 0.324
_exptl_crystal_size_mid 0.145
_exptl_crystal_size_min 0.132
_refine_diff_density_max 2.471
_refine_diff_density_min -2.130
_refine_diff_density_rms 0.197
_refine_ls_extinction_method none
_refine_ls_goodness_of_fit_ref 1.177
_refine_ls_hydrogen_treatment constr
_refine_ls_matrix_type full
_refine_ls_number_parameters 138
_refine_ls_number_reflns 2330
_refine_ls_number_restraints 0
_refine_ls_restrained_S_all 1.177
_refine_ls_R_factor_all 0.0535
_refine_ls_R_factor_gt 0.0527
_refine_ls_shift/su_max 0.006
_refine_ls_shift/su_mean 0.001
_refine_ls_structure_factor_coef Fsqd
_refine_ls_weighting_details
;
 w=1/[\s^2^(Fo^2^)+(0.0088P)^2^+30.4357P]
 where P=(Fo^2^+2Fc^2^)/3
;
_refine_ls_weighting_scheme calc
_refine_ls_wR_factor_gt 0.1485
_refine_ls_wR_factor_ref 0.1488
_reflns_Friedel_coverage 0.000
_reflns_number_gt 2259
_reflns_number_total 2330
_reflns_threshold_expression 'I > 2\s(I)'
_cod_data_source_file cg400980b_si_003.cif
_cod_data_source_block p21n
_cod_original_cell_volume 1236.8(4)
_cod_database_code 4508290
_shelx_space_group_comment
;
The symmetry employed for this shelxl refinement is uniquely defined
by the following loop, which should always be used as a source of
symmetry information in preference to the above space-group names.
They are only intended as comments.
;
_shelx_estimated_absorpt_t_min 0.487
_shelx_estimated_absorpt_t_max 0.726
_shelxl_version_number 2013-2

loop_
_space_group_symop_operation_xyz
'x, y, z'
'-x+1/2, y+1/2, -z+1/2'
'-x, -y, -z'
'x-1/2, -y-1/2, z-1/2'

loop_
_atom_site_label
_atom_site_type_symbol
_atom_site_fract_x
_atom_site_fract_y
_atom_site_fract_z
_atom_site_U_iso_or_equiv
_atom_site_adp_type
_atom_site_occupancy
_atom_site_site_symmetry_order
_atom_site_calc_flag
_atom_site_refinement_flags_posn
_atom_site_refinement_flags_adp
I1 I 0.04643(9) 0.33448(6) 0.02258(6) 0.0301(2) Uani 1 1 d . .
O1 O 1.0012(8) 0.7512(5) 0.3159(4) 0.0137(12) Uani 1 1 d . .
O2 O 1.0266(7) 0.4182(5) 0.3408(4) 0.0126(12) Uani 1 1 d . .
O3 O -0.0228(7) 0.0847(5) 0.3413(4) 0.0128(12) Uani 1 1 d . .
N1 N 0.9617(10) 0.8535(6) 0.4553(5) 0.0143(15) Uani 1 1 d . .
H1A H 0.9443 0.9224 0.4242 0.017 Uiso 1 1 calc R U
H1B H 0.9575 0.8518 0.5187 0.017 Uiso 1 1 calc R U
N2 N 1.0200(10) 0.6482(7) 0.4567(5) 0.0170(16) Uani 1 1 d . .
H2B H 1.0418 0.5797 0.4264 0.020 Uiso 1 1 calc R U
H2A H 1.0150 0.6493 0.5201 0.020 Uiso 1 1 calc R U
N3 N 0.8303(10) 0.5204(7) 0.2558(6) 0.0187(17) Uani 1 1 d . .
H3A H 0.8862 0.5889 0.2604 0.022 Uiso 1 1 calc R U
H3B H 0.7354 0.5191 0.2248 0.022 Uiso 1 1 calc R U
N4 N 0.8022(10) 0.3151(7) 0.2871(6) 0.0177(17) Uani 1 1 d . .
H4B H 0.8396 0.2470 0.3127 0.021 Uiso 1 1 calc R U
H4A H 0.7074 0.3155 0.2559 0.021 Uiso 1 1 calc R U
N5 N 0.1966(9) 0.1873(7) 0.2841(6) 0.0161(16) Uani 1 1 d . .
H5A H 0.1602 0.2558 0.3091 0.019 Uiso 1 1 calc R U
H5B H 0.2894 0.1866 0.2519 0.019 Uiso 1 1 calc R U
N6 N 0.1666(10) -0.0185(7) 0.2538(6) 0.0171(16) Uani 1 1 d . .
H6B H 0.1102 -0.0867 0.2587 0.021 Uiso 1 1 calc R U
H6A H 0.2596 -0.0176 0.2219 0.021 Uiso 1 1 calc R U
C1 C -0.0332(14) 0.1561(10) 0.0383(9) 0.033(2) Uani 1 1 d . .
H1 H -0.1210 0.1413 0.0815 0.040 Uiso 1 1 calc R U
C2 C 0.0287(12) 0.0630(9) -0.0067(7) 0.025(2) Uani 1 1 d . .
H2 H 0.1157 0.0772 -0.0505 0.029 Uiso 1 1 calc R U
C3 C 0.9944(11) 0.7515(8) 0.4062(6) 0.0138(17) Uani 1 1 d . .
C4 C 0.8896(11) 0.4184(8) 0.2957(6) 0.0152(18) Uani 1 1 d . .
C5 C 0.1109(11) 0.0839(8) 0.2950(6) 0.0139(17) Uani 1 1 d . .

loop_
_atom_site_aniso_label
_atom_site_aniso_U_11
_atom_site_aniso_U_22
_atom_site_aniso_U_33
_atom_site_aniso_U_23
_atom_site_aniso_U_13
_atom_site_aniso_U_12
I1 0.0290(4) 0.0184(3) 0.0427(4) 0.0008(3) 0.0000(3) -0.0009(3)
O1 0.020(3) 0.008(3) 0.013(3) -0.001(2) 0.000(2) 0.000(2)
O2 0.013(3) 0.009(3) 0.016(3) 0.000(2) -0.002(2) 0.000(2)
O3 0.014(3) 0.009(3) 0.015(3) -0.002(2) 0.001(2) 0.001(2)
N1 0.025(4) 0.009(3) 0.009(3) -0.001(3) 0.001(3) 0.001(3)
N2 0.028(4) 0.010(3) 0.013(3) -0.001(3) 0.004(3) 0.001(3)
N3 0.024(4) 0.007(4) 0.025(4) -0.001(3) -0.004(3) 0.000(3)
N4 0.017(4) 0.011(4) 0.025(4) 0.002(3) -0.010(3) -0.002(3)
N5 0.016(4) 0.010(4) 0.022(4) 0.001(3) 0.005(3) -0.003(3)
N6 0.021(4) 0.009(4) 0.022(4) -0.002(3) 0.004(3) -0.003(3)
C1 0.029(6) 0.020(5) 0.050(7) -0.003(5) 0.008(5) -0.008(5)
C2 0.024(5) 0.023(5) 0.027(5) 0.005(4) -0.002(4) -0.005(4)
C3 0.013(4) 0.011(4) 0.018(4) -0.002(3) 0.000(3) -0.003(3)
C4 0.017(4) 0.009(4) 0.020(4) 0.001(4) 0.007(3) 0.000(3)
C5 0.013(4) 0.013(4) 0.015(4) 0.003(3) -0.005(3) 0.004(3)

loop_
_atom_type_symbol
_atom_type_description
_atom_type_scat_dispersion_real
_atom_type_scat_dispersion_imag
_atom_type_scat_source
C C 0.0033 0.0016 'International Tables Vol C Tables 4.2.6.8 and 6.1.1.4'
H H 0.0000 0.0000 'International Tables Vol C Tables 4.2.6.8 and 6.1.1.4'
N N 0.0061 0.0033 'International Tables Vol C Tables 4.2.6.8 and 6.1.1.4'
O O 0.0106 0.0060 'International Tables Vol C Tables 4.2.6.8 and 6.1.1.4'
I I -0.4742 1.8119 'International Tables Vol C Tables 4.2.6.8 and 6.1.1.4'

loop_
_geom_angle_atom_site_label_1
_geom_angle_atom_site_label_2
_geom_angle_atom_site_label_3
_geom_angle
_geom_angle_site_symmetry_1
_geom_angle_site_symmetry_3
C3 N1 H1A 120.0 . .
C3 N1 H1B 120.0 . .
H1A N1 H1B 120.0 . .
C3 N2 H2B 120.0 . .
C3 N2 H2A 120.0 . .
H2B N2 H2A 120.0 . .
C4 N3 H3A 120.0 . .
C4 N3 H3B 120.0 . .
H3A N3 H3B 120.0 . .
C4 N4 H4B 120.0 . .
C4 N4 H4A 120.0 . .
H4B N4 H4A 120.0 . .
C5 N5 H5A 120.0 . .
C5 N5 H5B 120.0 . .
H5A N5 H5B 120.0 . .
C5 N6 H6B 120.0 . .
C5 N6 H6A 120.0 . .
H6B N6 H6A 120.0 . .
C2 C1 I1 124.6(8) . .
C2 C1 H1 117.7 . .
I1 C1 H1 117.7 . .
C1 C2 C2 123.5(12) . 3
C1 C2 H2 118.2 . .
C2 C2 H2 118.2 3 .
O1 C3 N1 121.4(8) . .
O1 C3 N2 120.6(8) . .
N1 C3 N2 117.9(7) . .
O2 C4 N4 120.1(8) . .
O2 C4 N3 121.1(8) . .
N4 C4 N3 118.8(8) . .
O3 C5 N5 120.1(8) . .
O3 C5 N6 121.0(8) . .
N5 C5 N6 118.8(8) . .

loop_
_geom_bond_atom_site_label_1
_geom_bond_atom_site_label_2
_geom_bond_distance
_geom_bond_site_symmetry_2
I1 C1 2.073(10) .
O1 C3 1.253(10) .
O2 C4 1.273(11) .
O3 C5 1.268(11) .
N1 C3 1.338(11) .
N1 H1A 0.8800 .
N1 H1B 0.8800 .
N2 C3 1.347(11) .
N2 H2B 0.8800 .
N2 H2A 0.8800 .
N3 C4 1.336(12) .
N3 H3A 0.8800 .
N3 H3B 0.8800 .
N4 C4 1.342(12) .
N4 H4B 0.8800 .
N4 H4A 0.8800 .
N5 C5 1.340(12) .
N5 H5A 0.8800 .
N5 H5B 0.8800 .
N6 C5 1.342(12) .
N6 H6B 0.8800 .
N6 H6A 0.8800 .
C1 C2 1.300(15) .
C1 H1 0.9500 .
C2 C2 1.471(19) 3
C2 H2 0.9500 .

loop_
_geom_torsion_atom_site_label_1
_geom_torsion_atom_site_label_2
_geom_torsion_atom_site_label_3
_geom_torsion_atom_site_label_4
_geom_torsion
_geom_torsion_site_symmetry_4
I1 C1 C2 C2 179.2(10) 3
